data_7119056
loop_
_publ_author_name
'Demyan E. Prokopchuk'
'Alan J. Lough'
'Rafael E. Rodriguez-Lugo'
'Robert H. Morris'
'Hansjorg Grutzmacher'

_publ_section_title
;
 Insights into metal-ligand hydrogen transfer: a square-planar ruthenate
 complex supported by a tetradentate amino-amido-diolefin ligand
;
_journal_name_full Chem.Commun.
_journal_page_first 6138
_journal_volume 52
_journal_year 2016
_chemical_formula_moiety 'C36 H34 N2 Ru, C4 H8 O'
_chemical_formula_sum 'C40 H42 N2 O Ru'
_chemical_formula_weight 667.82
_space_group_crystal_system monoclinic
_space_group_IT_number 14
_space_group_name_Hall '-P 2ybc'
_space_group_name_H-M_alt 'P 1 21/c 1'
_atom_sites_solution_hydrogens geom
_atom_sites_solution_primary direct
_audit_creation_date 2015-01-25
_audit_creation_method
;
Olex2 1.2
(compiled 2015.01.19 svn.r3143 for OlexSys, GUI svn.r4992)
;
_audit_update_record
;
2016-01-01 deposited with the CCDC.
2016-04-01 downloaded from the CCDC.
;
_cell_angle_alpha 90
_cell_angle_beta 92.615(5)
_cell_angle_gamma 90
_cell_formula_units_Z 4
_cell_length_a 9.121(2)
_cell_length_b 15.475(3)
_cell_length_c 21.720(5)
_cell_measurement_reflns_used 864
_cell_measurement_temperature 100(2)
_cell_measurement_theta_max 19.44
_cell_measurement_theta_min 2.24
_cell_volume 3062.5(11)
_computing_molecular_graphics 'Olex2 (Dolomanov et al., 2009)'
_computing_publication_material 'Olex2 (Dolomanov et al., 2009)'
_computing_structure_refinement 'ShelXL (Sheldrick, 2008)'
_computing_structure_solution 'ShelXT (Sheldrick, 2015)'
_diffrn_ambient_temperature 100
_diffrn_measured_fraction_theta_full 1.000
_diffrn_measured_fraction_theta_max 0.999
_diffrn_measurement_device_type 'Bruker APEX-II CCD'
_diffrn_measurement_method '\f and \w scans'
_diffrn_radiation_monochromator graphite
_diffrn_radiation_type MoK\a
_diffrn_radiation_wavelength 0.71073
_diffrn_reflns_av_R_equivalents 0.1228
_diffrn_reflns_av_unetI/netI 0.1444
_diffrn_reflns_Laue_measured_fraction_full 1.000
_diffrn_reflns_Laue_measured_fraction_max 0.999
_diffrn_reflns_limit_h_max 10
_diffrn_reflns_limit_h_min -11
_diffrn_reflns_limit_k_max 19
_diffrn_reflns_limit_k_min -19
_diffrn_reflns_limit_l_max 25
_diffrn_reflns_limit_l_min -27
_diffrn_reflns_number 18434
_diffrn_reflns_point_group_measured_fraction_full 1.000
_diffrn_reflns_point_group_measured_fraction_max 0.999
_diffrn_reflns_theta_full 26.000
_diffrn_reflns_theta_max 26.373
_diffrn_reflns_theta_min 1.616
_diffrn_standards_number 0
_exptl_absorpt_coefficient_mu 0.548
_exptl_absorpt_correction_T_max 0.9583
_exptl_absorpt_correction_T_min 0.8097
_exptl_absorpt_correction_type multi-scan
_exptl_absorpt_process_details
;
SADABS-2012/1 (Bruker,2012) was used for absorption correction.
wR2(int) was 0.0762 before and 0.0649 after correction.
The Ratio of minimum to maximum transmission is 0.8449.
The \l/2 correction factor is 0.0015.
;
_exptl_crystal_colour brown
_exptl_crystal_colour_primary brown
_exptl_crystal_density_diffrn 1.448
_exptl_crystal_density_meas .
_exptl_crystal_description needle
_exptl_crystal_F_000 1392
_exptl_crystal_size_max 0.25
_exptl_crystal_size_mid 0.04
_exptl_crystal_size_min 0.02
_refine_diff_density_max 0.506
_refine_diff_density_min -0.861
_refine_diff_density_rms 0.133
_refine_ls_extinction_coef .
_refine_ls_extinction_method none
_refine_ls_goodness_of_fit_ref 0.985
_refine_ls_hydrogen_treatment constr
_refine_ls_matrix_type full
_refine_ls_number_parameters 397
_refine_ls_number_reflns 6258
_refine_ls_number_restraints 0
_refine_ls_restrained_S_all 0.985
_refine_ls_R_factor_all 0.1213
_refine_ls_R_factor_gt 0.0558
_refine_ls_shift/su_max 0.000
_refine_ls_shift/su_mean 0.000
_refine_ls_structure_factor_coef Fsqd
_refine_ls_weighting_details 'w=1/[\s^2^(Fo^2^)+(0.0289P)^2^] where P=(Fo^2^+2Fc^2^)/3'
_refine_ls_weighting_scheme calc
_refine_ls_wR_factor_gt 0.0926
_refine_ls_wR_factor_ref 0.1146
_reflns_Friedel_coverage 0.000
_reflns_Friedel_fraction_full .
_reflns_Friedel_fraction_max .
_reflns_number_gt 3592
_reflns_number_total 6258
_reflns_threshold_expression 'I > 2\s(I)'
_cod_data_source_file c6cc00041j2.cif
_cod_data_source_block COMPLEX2
_cod_original_cell_volume 3062.6(12)
_cod_database_code 7119056
_shelxl_version_number 2014/6
_shelx_space_group_comment
;
The symmetry employed for this shelxl refinement is uniquely defined
by the following loop, which should always be used as a source of
symmetry information in preference to the above space-group names.
They are only intended as comments.
;
_shelx_estimated_absorpt_t_max 0.989
_shelx_estimated_absorpt_t_min 0.875
_olex2_refinement_description
;
1. Fixed Uiso
 At 1.2 times of:
  All C(H) groups, All C(H,H) groups, All N(H) groups
2.a Ternary CH refined with riding coordinates:
 N1(H1), N2(H2), C1(H1A), C4(H4), C5(H5), C16(H16), C19(H19), C20(H20),
 C31(H31), C36(H36)
2.b Secondary CH2 refined with riding coordinates:
 C32(H32A,H32B), C33(H33A,H33B), C34(H34A,H34B), C35(H35A,H35B), C37(H37A,
 H37B), C38(H38A,H38B), C39(H39A,H39B), C40(H40A,H40B)
2.c Aromatic/amide H refined with riding coordinates:
 C8(H8), C9(H9), C10(H10), C11(H11), C12(H12), C13(H13), C14(H14), C15(H15),
 C23(H23), C24(H24), C25(H25), C26(H26), C27(H27), C28(H28), C29(H29), C30(H30)
;
_olex2_submission_special_instructions 'No special instructions were received'

loop_
_space_group_symop_id
_space_group_symop_operation_xyz
1 'x, y, z'
2 '-x, y+1/2, -z+1/2'
3 '-x, -y, -z'
4 'x, -y-1/2, z-1/2'

loop_
_atom_site_label
_atom_site_type_symbol
_atom_site_fract_x
_atom_site_fract_y
_atom_site_fract_z
_atom_site_U_iso_or_equiv
_atom_site_adp_type
_atom_site_occupancy
_atom_site_site_symmetry_order
_atom_site_calc_flag
_atom_site_refinement_flags_posn
_atom_site_refinement_flags_adp
_atom_site_refinement_flags_occupancy
_atom_site_disorder_assembly
_atom_site_disorder_group
Ru1 Ru 0.46329(5) 0.66573(3) 0.34481(2) 0.01513(12) Uani 1 1 d . . . . .
N1 N 0.6352(4) 0.6549(3) 0.28206(18) 0.0166(10) Uani 1 1 d . . . . .
H1 H 0.7188 0.6271 0.3059 0.020 Uiso 1 1 calc R . . . .
N2 N 0.5453(5) 0.7942(2) 0.35307(19) 0.0148(10) Uani 1 1 d . . . . .
H2 H 0.4800 0.8302 0.3251 0.018 Uiso 1 1 calc R . . . .
C1 C 0.5342(5) 0.8327(4) 0.4160(2) 0.0183(12) Uani 1 1 d . . . . .
H1A H 0.5938 0.8869 0.4181 0.022 Uiso 1 1 calc R . . . .
C2 C 0.5948(6) 0.7705(3) 0.4657(2) 0.0182(12) Uani 1 1 d . . . . .
C3 C 0.5295(6) 0.6900(3) 0.4752(2) 0.0184(13) Uani 1 1 d . . . . .
C4 C 0.4095(5) 0.6535(3) 0.4359(2) 0.0155(12) Uani 1 1 d . . . . .
H4 H 0.3811 0.5935 0.4476 0.019 Uiso 1 1 calc R . . . .
C5 C 0.2943(6) 0.7009(3) 0.4051(2) 0.0164(12) Uani 1 1 d . . . . .
H5 H 0.2030 0.6659 0.3980 0.020 Uiso 1 1 calc R . . . .
C6 C 0.2634(6) 0.7926(3) 0.4168(2) 0.0188(13) Uani 1 1 d . . . . .
C7 C 0.3745(6) 0.8561(3) 0.4244(2) 0.0200(13) Uani 1 1 d . . . . .
C8 C 0.7155(6) 0.7981(4) 0.5017(3) 0.0246(14) Uani 1 1 d . . . . .
H8 H 0.7566 0.8534 0.4949 0.030 Uiso 1 1 calc R . . . .
C9 C 0.7759(6) 0.7454(4) 0.5473(3) 0.0283(15) Uani 1 1 d . . . . .
H9 H 0.8608 0.7632 0.5710 0.034 Uiso 1 1 calc R . . . .
C10 C 0.7117(6) 0.6669(4) 0.5582(3) 0.0298(14) Uani 1 1 d . . . . .
H10 H 0.7503 0.6313 0.5907 0.036 Uiso 1 1 calc R . . . .
C11 C 0.5922(6) 0.6392(3) 0.5226(2) 0.0205(13) Uani 1 1 d . . . . .
H11 H 0.5513 0.5841 0.5304 0.025 Uiso 1 1 calc R . . . .
C12 C 0.1199(6) 0.8195(3) 0.4235(2) 0.0203(13) Uani 1 1 d . . . . .
H12 H 0.0427 0.7785 0.4186 0.024 Uiso 1 1 calc R . . . .
C13 C 0.0856(7) 0.9050(4) 0.4374(3) 0.0298(15) Uani 1 1 d . . . . .
H13 H -0.0135 0.9216 0.4420 0.036 Uiso 1 1 calc R . . . .
C14 C 0.1963(7) 0.9651(4) 0.4443(3) 0.0292(15) Uani 1 1 d . . . . .
H14 H 0.1737 1.0235 0.4534 0.035 Uiso 1 1 calc R . . . .
C15 C 0.3394(6) 0.9407(3) 0.4379(2) 0.0207(13) Uani 1 1 d . . . . .
H15 H 0.4153 0.9824 0.4430 0.025 Uiso 1 1 calc R . . . .
C16 C 0.6026(6) 0.5972(3) 0.2284(2) 0.0165(12) Uani 1 1 d . . . . .
H16 H 0.6802 0.6060 0.1980 0.020 Uiso 1 1 calc R . . . .
C17 C 0.4550(6) 0.6136(3) 0.1961(2) 0.0159(12) Uani 1 1 d . . . . .
C18 C 0.3230(6) 0.6062(3) 0.2283(2) 0.0173(13) Uani 1 1 d . . . . .
C19 C 0.3180(6) 0.5869(3) 0.2945(2) 0.0180(13) Uani 1 1 d . . . . .
H19 H 0.2166 0.5866 0.3101 0.022 Uiso 1 1 calc R . . . .
C20 C 0.4194(6) 0.5326(3) 0.3290(2) 0.0182(13) Uani 1 1 d . . . . .
H20 H 0.3742 0.5038 0.3648 0.022 Uiso 1 1 calc R . . . .
C21 C 0.5314(6) 0.4787(3) 0.3011(2) 0.0158(12) Uani 1 1 d . . . . .
C22 C 0.6119(5) 0.5051(3) 0.2510(2) 0.0155(12) Uani 1 1 d . . . . .
C23 C 0.4469(6) 0.6339(3) 0.1338(3) 0.0216(13) Uani 1 1 d . . . . .
H23 H 0.5356 0.6402 0.1129 0.026 Uiso 1 1 calc R . . . .
C24 C 0.3158(6) 0.6452(3) 0.1009(3) 0.0270(15) Uani 1 1 d . . . . .
H24 H 0.3140 0.6569 0.0580 0.032 Uiso 1 1 calc R . . . .
C25 C 0.1852(7) 0.6391(3) 0.1320(3) 0.0300(15) Uani 1 1 d . . . . .
H25 H 0.0934 0.6476 0.1104 0.036 Uiso 1 1 calc R . . . .
C26 C 0.1907(6) 0.6203(3) 0.1947(3) 0.0222(14) Uani 1 1 d . . . . .
H26 H 0.1015 0.6170 0.2155 0.027 Uiso 1 1 calc R . . . .
C27 C 0.5574(6) 0.3948(3) 0.3238(2) 0.0187(13) Uani 1 1 d . . . . .
H27 H 0.5066 0.3759 0.3586 0.022 Uiso 1 1 calc R . . . .
C28 C 0.6541(5) 0.3390(4) 0.2973(2) 0.0217(12) Uani 1 1 d . . . . .
H28 H 0.6705 0.2831 0.3143 0.026 Uiso 1 1 calc R . . . .
C29 C 0.7271(6) 0.3645(3) 0.2459(2) 0.0194(13) Uani 1 1 d . . . . .
H29 H 0.7894 0.3252 0.2260 0.023 Uiso 1 1 calc R . . . .
C30 C 0.7086(6) 0.4473(3) 0.2240(2) 0.0188(13) Uani 1 1 d . . . . .
H30 H 0.7622 0.4658 0.1899 0.023 Uiso 1 1 calc R . . . .
C31 C 0.6873(6) 0.7434(3) 0.2669(2) 0.0142(12) Uani 1 1 d . . . . .
H31 H 0.6129 0.7702 0.2375 0.017 Uiso 1 1 calc R . . . .
C32 C 0.8342(6) 0.7450(3) 0.2371(3) 0.0225(13) Uani 1 1 d . . . . .
H32A H 0.9089 0.7168 0.2649 0.027 Uiso 1 1 calc R . . . .
H32B H 0.8271 0.7118 0.1982 0.027 Uiso 1 1 calc R . . . .
C33 C 0.8820(6) 0.8362(3) 0.2239(2) 0.0213(12) Uani 1 1 d . . . . .
H33A H 0.8109 0.8632 0.1940 0.026 Uiso 1 1 calc R . . . .
H33B H 0.9791 0.8352 0.2053 0.026 Uiso 1 1 calc R . . . .
C34 C 0.8917(6) 0.8895(3) 0.2824(2) 0.0208(13) Uani 1 1 d . . . . .
H34A H 0.9182 0.9498 0.2724 0.025 Uiso 1 1 calc R . . . .
H34B H 0.9696 0.8658 0.3108 0.025 Uiso 1 1 calc R . . . .
C35 C 0.7463(6) 0.8886(3) 0.3137(2) 0.0206(13) Uani 1 1 d . . . . .
H35A H 0.7571 0.9209 0.3530 0.025 Uiso 1 1 calc R . . . .
H35B H 0.6714 0.9185 0.2871 0.025 Uiso 1 1 calc R . . . .
C36 C 0.6940(5) 0.7978(3) 0.3267(2) 0.0123(11) Uani 1 1 d . . . . .
H36 H 0.7660 0.7702 0.3567 0.015 Uiso 1 1 calc R . . . .
O1 O 0.8988(4) 0.5878(2) 0.36289(17) 0.0256(10) Uani 1 1 d . . . . .
C37 C 0.9544(7) 0.5011(4) 0.3550(3) 0.0365(16) Uani 1 1 d . . . . .
H37A H 1.0628 0.5019 0.3546 0.044 Uiso 1 1 calc R . . . .
H37B H 0.9153 0.4764 0.3156 0.044 Uiso 1 1 calc R . . . .
C38 C 0.9037(6) 0.4455(4) 0.4102(3) 0.0323(16) Uani 1 1 d . . . . .
H38A H 0.8455 0.3949 0.3956 0.039 Uiso 1 1 calc R . . . .
H38B H 0.9887 0.4253 0.4363 0.039 Uiso 1 1 calc R . . . .
C39 C 0.8097(6) 0.5090(3) 0.4451(3) 0.0259(14) Uani 1 1 d . . . . .
H39A H 0.7048 0.5040 0.4318 0.031 Uiso 1 1 calc R . . . .
H39B H 0.8206 0.4995 0.4902 0.031 Uiso 1 1 calc R . . . .
C40 C 0.8716(6) 0.5954(3) 0.4273(3) 0.0255(14) Uani 1 1 d . . . . .
H40A H 0.8004 0.6423 0.4343 0.031 Uiso 1 1 calc R . . . .
H40B H 0.9637 0.6078 0.4516 0.031 Uiso 1 1 calc R . . . .

loop_
_atom_site_aniso_label
_atom_site_aniso_U_11
_atom_site_aniso_U_22
_atom_site_aniso_U_33
_atom_site_aniso_U_23
_atom_site_aniso_U_13
_atom_site_aniso_U_12
Ru1 0.0179(2) 0.0097(2) 0.0179(2) -0.0013(2) 0.00185(17) -0.0015(2)
N1 0.021(2) 0.011(2) 0.018(2) 0.000(2) -0.0021(19) -0.003(2)
N2 0.019(3) 0.013(2) 0.013(2) -0.0002(19) 0.002(2) 0.0018(19)
C1 0.024(3) 0.017(3) 0.014(3) -0.002(3) 0.001(2) -0.011(3)
C2 0.026(3) 0.013(3) 0.017(3) -0.003(2) 0.006(3) -0.002(2)
C3 0.023(3) 0.013(3) 0.019(3) -0.004(2) 0.002(3) -0.006(2)
C4 0.022(3) 0.004(3) 0.021(3) -0.002(2) 0.008(2) -0.006(2)
C5 0.017(3) 0.015(3) 0.017(3) -0.001(2) -0.003(2) -0.006(2)
C6 0.024(3) 0.015(3) 0.018(3) -0.002(2) 0.002(3) 0.000(3)
C7 0.026(3) 0.018(3) 0.017(3) -0.002(2) 0.001(2) 0.004(2)
C8 0.024(3) 0.022(3) 0.028(4) -0.003(3) 0.005(3) -0.003(3)
C9 0.018(3) 0.043(4) 0.023(4) -0.004(3) -0.003(3) -0.007(3)
C10 0.023(3) 0.042(4) 0.024(3) 0.011(3) 0.004(3) 0.003(3)
C11 0.022(3) 0.019(3) 0.021(3) 0.003(2) 0.001(3) 0.002(2)
C12 0.023(3) 0.017(3) 0.021(3) -0.007(2) 0.003(2) -0.001(2)
C13 0.026(4) 0.038(4) 0.026(4) -0.009(3) 0.003(3) 0.015(3)
C14 0.046(4) 0.015(3) 0.027(4) -0.006(3) 0.003(3) 0.007(3)
C15 0.028(3) 0.013(3) 0.021(3) -0.003(2) 0.002(3) -0.001(3)
C16 0.016(3) 0.017(3) 0.016(3) -0.003(2) 0.004(2) -0.001(2)
C17 0.022(3) 0.006(3) 0.019(3) -0.004(2) -0.001(3) 0.000(2)
C18 0.025(3) 0.005(3) 0.021(3) -0.004(2) -0.006(3) 0.003(2)
C19 0.027(3) 0.016(3) 0.011(3) -0.002(2) 0.001(2) -0.004(3)
C20 0.020(3) 0.019(3) 0.016(3) -0.001(2) 0.002(2) -0.005(2)
C21 0.020(3) 0.010(3) 0.017(3) -0.005(2) -0.008(2) -0.002(2)
C22 0.015(3) 0.013(3) 0.018(3) -0.006(2) -0.007(2) -0.002(2)
C23 0.029(4) 0.013(3) 0.023(3) 0.000(2) 0.008(3) 0.002(2)
C24 0.035(4) 0.026(4) 0.020(3) -0.002(3) -0.006(3) 0.006(3)
C25 0.039(4) 0.024(3) 0.025(4) -0.001(3) -0.009(3) 0.006(3)
C26 0.025(3) 0.011(3) 0.031(4) -0.007(3) -0.001(3) -0.002(2)
C27 0.017(3) 0.016(3) 0.023(3) -0.002(2) -0.003(2) -0.004(2)
C28 0.023(3) 0.013(3) 0.029(3) -0.004(3) -0.005(3) 0.000(3)
C29 0.014(3) 0.014(3) 0.029(3) -0.009(2) -0.003(3) 0.002(2)
C30 0.017(3) 0.016(3) 0.024(3) -0.004(2) 0.002(3) -0.005(2)
C31 0.017(3) 0.010(3) 0.015(3) -0.001(2) -0.003(2) -0.003(2)
C32 0.030(4) 0.015(3) 0.023(3) -0.005(2) 0.006(3) 0.001(3)
C33 0.025(3) 0.021(3) 0.019(3) 0.004(3) 0.003(2) -0.004(3)
C34 0.023(3) 0.013(3) 0.026(3) 0.007(2) 0.004(3) -0.001(2)
C35 0.026(3) 0.018(3) 0.018(3) -0.001(2) -0.001(3) -0.002(3)
C36 0.015(3) 0.013(3) 0.009(3) -0.002(2) -0.002(2) 0.000(2)
O1 0.034(3) 0.020(2) 0.023(2) 0.0052(18) 0.0028(19) 0.0054(18)
C37 0.037(4) 0.027(3) 0.046(4) -0.009(3) 0.001(3) 0.010(3)
C38 0.029(4) 0.021(3) 0.046(4) -0.002(3) -0.002(3) 0.000(3)
C39 0.028(4) 0.021(3) 0.029(4) 0.004(3) 0.003(3) -0.003(3)
C40 0.028(4) 0.022(3) 0.026(4) 0.001(3) -0.004(3) 0.000(3)

loop_
_atom_type_symbol
_atom_type_description
_atom_type_scat_dispersion_real
_atom_type_scat_dispersion_imag
_atom_type_scat_source
C C 0.0033 0.0016 'International Tables Vol C Tables 4.2.6.8 and 6.1.1.4'
H H 0.0000 0.0000 'International Tables Vol C Tables 4.2.6.8 and 6.1.1.4'
N N 0.0061 0.0033 'International Tables Vol C Tables 4.2.6.8 and 6.1.1.4'
O O 0.0106 0.0060 'International Tables Vol C Tables 4.2.6.8 and 6.1.1.4'
Ru Ru -1.2594 0.8363 'International Tables Vol C Tables 4.2.6.8 and 6.1.1.4'

loop_
_geom_angle_atom_site_label_1
_geom_angle_atom_site_label_2
_geom_angle_atom_site_label_3
_geom_angle
_geom_angle_site_symmetry_1
_geom_angle_site_symmetry_3
N1 Ru1 C5 169.73(18) . .
N2 Ru1 N1 82.03(15) . .
N2 Ru1 C5 88.32(17) . .
C4 Ru1 N1 144.91(18) . .
C4 Ru1 N2 95.87(17) . .
C4 Ru1 C5 39.47(18) . .
C4 Ru1 C19 106.0(2) . .
C4 Ru1 C20 90.83(19) . .
C19 Ru1 N1 95.05(18) . .
C19 Ru1 N2 143.78(18) . .
C19 Ru1 C5 90.7(2) . .
C19 Ru1 C20 39.98(18) . .
C20 Ru1 N1 87.68(18) . .
C20 Ru1 N2 169.29(18) . .
C20 Ru1 C5 102.12(19) . .
Ru1 N1 H1 105.5 . .
C16 N1 Ru1 114.9(3) . .
C16 N1 H1 105.5 . .
C16 N1 C31 115.7(4) . .
C31 N1 Ru1 108.7(3) . .
C31 N1 H1 105.5 . .
Ru1 N2 H2 105.7 . .
C1 N2 Ru1 114.2(3) . .
C1 N2 H2 105.7 . .
C36 N2 Ru1 108.9(3) . .
C36 N2 H2 105.7 . .
C36 N2 C1 115.7(4) . .
N2 C1 H1A 108.4 . .
N2 C1 C2 110.9(4) . .
N2 C1 C7 108.0(4) . .
C2 C1 H1A 108.4 . .
C7 C1 H1A 108.4 . .
C7 C1 C2 112.5(4) . .
C3 C2 C1 121.4(5) . .
C8 C2 C1 117.1(5) . .
C8 C2 C3 121.5(5) . .
C2 C3 C4 124.5(5) . .
C11 C3 C2 116.5(5) . .
C11 C3 C4 118.8(5) . .
Ru1 C4 H4 113.8 . .
C3 C4 Ru1 108.6(3) . .
C3 C4 H4 113.8 . .
C5 C4 Ru1 72.9(3) . .
C5 C4 C3 126.1(4) . .
C5 C4 H4 113.8 . .
Ru1 C5 H5 112.7 . .
C4 C5 Ru1 67.6(3) . .
C4 C5 H5 112.7 . .
C4 C5 C6 124.0(5) . .
C6 C5 Ru1 120.0(4) . .
C6 C5 H5 112.7 . .
C7 C6 C5 123.2(5) . .
C12 C6 C5 119.8(5) . .
C12 C6 C7 116.9(5) . .
C6 C7 C1 120.3(5) . .
C15 C7 C1 119.0(5) . .
C15 C7 C6 120.7(5) . .
C2 C8 H8 119.9 . .
C9 C8 C2 120.3(5) . .
C9 C8 H8 119.9 . .
C8 C9 H9 120.4 . .
C10 C9 C8 119.1(5) . .
C10 C9 H9 120.4 . .
C9 C10 H10 119.6 . .
C9 C10 C11 120.8(5) . .
C11 C10 H10 119.6 . .
C3 C11 H11 119.1 . .
C10 C11 C3 121.8(5) . .
C10 C11 H11 119.1 . .
C6 C12 H12 119.0 . .
C6 C12 C13 122.0(5) . .
C13 C12 H12 119.0 . .
C12 C13 H13 120.2 . .
C14 C13 C12 119.6(5) . .
C14 C13 H13 120.2 . .
C13 C14 H14 120.0 . .
C15 C14 C13 120.0(5) . .
C15 C14 H14 120.0 . .
C7 C15 H15 119.5 . .
C14 C15 C7 120.9(5) . .
C14 C15 H15 119.5 . .
N1 C16 H16 108.2 . .
N1 C16 C17 113.9(4) . .
N1 C16 C22 107.8(4) . .
C17 C16 H16 108.2 . .
C22 C16 H16 108.2 . .
C22 C16 C17 110.3(4) . .
C18 C17 C16 120.9(5) . .
C23 C17 C16 119.9(5) . .
C23 C17 C18 119.2(5) . .
C17 C18 C19 124.1(5) . .
C26 C18 C17 117.5(5) . .
C26 C18 C19 118.4(5) . .
Ru1 C19 H19 113.8 . .
C18 C19 Ru1 110.4(3) . .
C18 C19 H19 113.8 . .
C20 C19 Ru1 71.9(3) . .
C20 C19 C18 125.5(5) . .
C20 C19 H19 113.8 . .
Ru1 C20 H20 112.8 . .
C19 C20 Ru1 68.2(3) . .
C19 C20 H20 112.8 . .
C19 C20 C21 124.0(5) . .
C21 C20 Ru1 119.1(4) . .
C21 C20 H20 112.8 . .
C22 C21 C20 123.6(5) . .
C22 C21 C27 117.2(5) . .
C27 C21 C20 119.2(5) . .
C21 C22 C16 120.3(5) . .
C21 C22 C30 120.0(5) . .
C30 C22 C16 119.5(5) . .
C17 C23 H23 118.6 . .
C24 C23 C17 122.8(5) . .
C24 C23 H23 118.6 . .
C23 C24 H24 120.7 . .
C23 C24 C25 118.7(5) . .
C25 C24 H24 120.7 . .
C24 C25 H25 120.2 . .
C26 C25 C24 119.5(6) . .
C26 C25 H25 120.2 . .
C18 C26 H26 118.8 . .
C25 C26 C18 122.3(6) . .
C25 C26 H26 118.8 . .
C21 C27 H27 118.9 . .
C28 C27 C21 122.2(5) . .
C28 C27 H27 118.9 . .
C27 C28 H28 120.0 . .
C27 C28 C29 120.0(5) . .
C29 C28 H28 120.0 . .
C28 C29 H29 120.4 . .
C30 C29 C28 119.2(5) . .
C30 C29 H29 120.4 . .
C22 C30 H30 119.4 . .
C29 C30 C22 121.3(5) . .
C29 C30 H30 119.4 . .
N1 C31 H31 108.0 . .
N1 C31 C32 114.0(4) . .
N1 C31 C36 108.3(4) . .
C32 C31 H31 108.0 . .
C32 C31 C36 110.3(4) . .
C36 C31 H31 108.0 . .
C31 C32 H32A 109.3 . .
C31 C32 H32B 109.3 . .
H32A C32 H32B 108.0 . .
C33 C32 C31 111.4(4) . .
C33 C32 H32A 109.3 . .
C33 C32 H32B 109.3 . .
C32 C33 H33A 109.5 . .
C32 C33 H33B 109.5 . .
C32 C33 C34 110.8(4) . .
H33A C33 H33B 108.1 . .
C34 C33 H33A 109.5 . .
C34 C33 H33B 109.5 . .
C33 C34 H34A 109.5 . .
C33 C34 H34B 109.5 . .
C33 C34 C35 110.7(4) . .
H34A C34 H34B 108.1 . .
C35 C34 H34A 109.5 . .
C35 C34 H34B 109.5 . .
C34 C35 H35A 109.1 . .
C34 C35 H35B 109.1 . .
H35A C35 H35B 107.9 . .
C36 C35 C34 112.4(4) . .
C36 C35 H35A 109.1 . .
C36 C35 H35B 109.1 . .
N2 C36 C31 107.4(4) . .
N2 C36 C35 113.9(4) . .
N2 C36 H36 108.3 . .
C31 C36 H36 108.3 . .
C35 C36 C31 110.5(4) . .
C35 C36 H36 108.3 . .
C40 O1 C37 105.6(4) . .
O1 C37 H37A 110.2 . .
O1 C37 H37B 110.2 . .
O1 C37 C38 107.6(5) . .
H37A C37 H37B 108.5 . .
C38 C37 H37A 110.2 . .
C38 C37 H37B 110.2 . .
C37 C38 H38A 111.2 . .
C37 C38 H38B 111.2 . .
H38A C38 H38B 109.1 . .
C39 C38 C37 102.7(4) . .
C39 C38 H38A 111.2 . .
C39 C38 H38B 111.2 . .
C38 C39 H39A 111.3 . .
C38 C39 H39B 111.3 . .
H39A C39 H39B 109.2 . .
C40 C39 C38 102.6(5) . .
C40 C39 H39A 111.3 . .
C40 C39 H39B 111.3 . .
O1 C40 C39 105.1(4) . .
O1 C40 H40A 110.7 . .
O1 C40 H40B 110.7 . .
C39 C40 H40A 110.7 . .
C39 C40 H40B 110.7 . .
H40A C40 H40B 108.8 . .

loop_
_geom_bond_atom_site_label_1
_geom_bond_atom_site_label_2
_geom_bond_distance
_geom_bond_site_symmetry_2
Ru1 N1 2.131(4) .
Ru1 N2 2.129(4) .
Ru1 C4 2.068(5) .
Ru1 C5 2.139(5) .
Ru1 C19 2.075(5) .
Ru1 C20 2.124(5) .
N1 H1 1.0000 .
N1 C16 1.487(6) .
N1 C31 1.491(6) .
N2 H2 1.0000 .
N2 C1 1.498(6) .
N2 C36 1.497(6) .
C1 H1A 1.0000 .
C1 C2 1.531(7) .
C1 C7 1.520(7) .
C2 C3 1.400(7) .
C2 C8 1.388(7) .
C3 C4 1.471(7) .
C3 C11 1.396(7) .
C4 H4 1.0000 .
C4 C5 1.422(7) .
C5 H5 1.0000 .
C5 C6 1.470(7) .
C6 C7 1.417(7) .
C6 C12 1.388(7) .
C7 C15 1.382(7) .
C8 H8 0.9500 .
C8 C9 1.379(7) .
C9 H9 0.9500 .
C9 C10 1.374(8) .
C10 H10 0.9500 .
C10 C11 1.376(7) .
C11 H11 0.9500 .
C12 H12 0.9500 .
C12 C13 1.396(7) .
C13 H13 0.9500 .
C13 C14 1.376(8) .
C14 H14 0.9500 .
C14 C15 1.371(7) .
C15 H15 0.9500 .
C16 H16 1.0000 .
C16 C17 1.511(7) .
C16 C22 1.508(7) .
C17 C18 1.424(7) .
C17 C23 1.389(7) .
C18 C19 1.472(7) .
C18 C26 1.398(7) .
C19 H19 1.0000 .
C19 C20 1.436(7) .
C20 H20 1.0000 .
C20 C21 1.470(7) .
C21 C22 1.401(7) .
C21 C27 1.405(6) .
C22 C30 1.404(7) .
C23 H23 0.9500 .
C23 C24 1.376(7) .
C24 H24 0.9500 .
C24 C25 1.399(8) .
C25 H25 0.9500 .
C25 C26 1.392(7) .
C26 H26 0.9500 .
C27 H27 0.9500 .
C27 C28 1.380(7) .
C28 H28 0.9500 .
C28 C29 1.383(7) .
C29 H29 0.9500 .
C29 C30 1.375(7) .
C30 H30 0.9500 .
C31 H31 1.0000 .
C31 C32 1.514(7) .
C31 C36 1.548(6) .
C32 H32A 0.9900 .
C32 H32B 0.9900 .
C32 C33 1.509(7) .
C33 H33A 0.9900 .
C33 H33B 0.9900 .
C33 C34 1.514(7) .
C34 H34A 0.9900 .
C34 H34B 0.9900 .
C34 C35 1.518(7) .
C35 H35A 0.9900 .
C35 H35B 0.9900 .
C35 C36 1.514(6) .
C36 H36 1.0000 .
O1 C37 1.446(6) .
O1 C40 1.437(6) .
C37 H37A 0.9900 .
C37 H37B 0.9900 .
C37 C38 1.562(8) .
C38 H38A 0.9900 .
C38 H38B 0.9900 .
C38 C39 1.527(7) .
C39 H39A 0.9900 .
C39 H39B 0.9900 .
C39 C40 1.509(7) .
C40 H40A 0.9900 .
C40 H40B 0.9900 .

loop_
_geom_torsion_atom_site_label_1
_geom_torsion_atom_site_label_2
_geom_torsion_atom_site_label_3
_geom_torsion_atom_site_label_4
_geom_torsion
_geom_torsion_site_symmetry_1
_geom_torsion_site_symmetry_2
_geom_torsion_site_symmetry_3
_geom_torsion_site_symmetry_4
Ru1 N1 C16 C17 48.2(5) . . . .
Ru1 N1 C16 C22 -74.5(4) . . . .
Ru1 N1 C31 C32 164.2(4) . . . .
Ru1 N1 C31 C36 41.0(4) . . . .
Ru1 N2 C1 C2 49.0(5) . . . .
Ru1 N2 C1 C7 -74.7(4) . . . .
Ru1 N2 C36 C31 41.5(4) . . . .
Ru1 N2 C36 C35 164.1(3) . . . .
Ru1 C4 C5 C6 -112.0(5) . . . .
Ru1 C5 C6 C7 -39.5(7) . . . .
Ru1 C5 C6 C12 143.2(4) . . . .
Ru1 C19 C20 C21 -111.2(5) . . . .
Ru1 C20 C21 C22 -43.4(6) . . . .
Ru1 C20 C21 C27 138.9(4) . . . .
N1 C16 C17 C18 -59.4(6) . . . .
N1 C16 C17 C23 122.5(5) . . . .
N1 C16 C22 C21 53.0(6) . . . .
N1 C16 C22 C30 -123.1(5) . . . .
N1 C31 C32 C33 -179.0(4) . . . .
N1 C31 C36 N2 -55.3(5) . . . .
N1 C31 C36 C35 -180.0(4) . . . .
N2 C1 C2 C3 -63.4(6) . . . .
N2 C1 C2 C8 117.8(5) . . . .
N2 C1 C7 C6 55.9(6) . . . .
N2 C1 C7 C15 -122.5(5) . . . .
C1 N2 C36 C31 171.7(4) . . . .
C1 N2 C36 C35 -65.7(6) . . . .
C1 C2 C3 C4 6.5(8) . . . .
C1 C2 C3 C11 -178.8(5) . . . .
C1 C2 C8 C9 -180.0(5) . . . .
C1 C7 C15 C14 178.2(5) . . . .
C2 C1 C7 C6 -66.8(6) . . . .
C2 C1 C7 C15 114.8(5) . . . .
C2 C3 C4 Ru1 47.9(6) . . . .
C2 C3 C4 C5 -34.1(8) . . . .
C2 C3 C11 C10 0.2(8) . . . .
C2 C8 C9 C10 -2.4(8) . . . .
C3 C2 C8 C9 1.2(8) . . . .
C3 C4 C5 Ru1 100.8(5) . . . .
C3 C4 C5 C6 -11.2(8) . . . .
C4 C3 C11 C10 175.2(5) . . . .
C4 C5 C6 C7 42.3(8) . . . .
C4 C5 C6 C12 -134.9(5) . . . .
C5 C6 C7 C1 4.5(8) . . . .
C5 C6 C7 C15 -177.2(5) . . . .
C5 C6 C12 C13 177.1(5) . . . .
C6 C7 C15 C14 -0.1(8) . . . .
C6 C12 C13 C14 0.5(9) . . . .
C7 C1 C2 C3 57.7(6) . . . .
C7 C1 C2 C8 -121.1(5) . . . .
C7 C6 C12 C13 -0.3(8) . . . .
C8 C2 C3 C4 -174.7(5) . . . .
C8 C2 C3 C11 -0.1(8) . . . .
C8 C9 C10 C11 2.6(9) . . . .
C9 C10 C11 C3 -1.5(9) . . . .
C11 C3 C4 Ru1 -126.6(4) . . . .
C11 C3 C4 C5 151.3(5) . . . .
C12 C6 C7 C1 -178.2(5) . . . .
C12 C6 C7 C15 0.1(8) . . . .
C12 C13 C14 C15 -0.4(9) . . . .
C13 C14 C15 C7 0.3(9) . . . .
C16 N1 C31 C32 -64.8(6) . . . .
C16 N1 C31 C36 171.9(4) . . . .
C16 C17 C18 C19 3.3(7) . . . .
C16 C17 C18 C26 -178.4(4) . . . .
C16 C17 C23 C24 176.5(5) . . . .
C16 C22 C30 C29 175.8(5) . . . .
C17 C16 C22 C21 -71.9(6) . . . .
C17 C16 C22 C30 112.0(5) . . . .
C17 C18 C19 Ru1 48.1(6) . . . .
C17 C18 C19 C20 -33.7(8) . . . .
C17 C18 C26 C25 1.4(7) . . . .
C17 C23 C24 C25 2.3(8) . . . .
C18 C17 C23 C24 -1.6(7) . . . .
C18 C19 C20 Ru1 102.5(5) . . . .
C18 C19 C20 C21 -8.8(8) . . . .
C19 C18 C26 C25 179.9(5) . . . .
C19 C20 C21 C22 38.7(8) . . . .
C19 C20 C21 C27 -139.0(5) . . . .
C20 C21 C22 C16 8.9(7) . . . .
C20 C21 C22 C30 -175.0(5) . . . .
C20 C21 C27 C28 175.8(5) . . . .
C21 C22 C30 C29 -0.3(8) . . . .
C21 C27 C28 C29 -1.2(8) . . . .
C22 C16 C17 C18 62.0(6) . . . .
C22 C16 C17 C23 -116.1(5) . . . .
C22 C21 C27 C28 -2.0(7) . . . .
C23 C17 C18 C19 -178.6(4) . . . .
C23 C17 C18 C26 -0.3(7) . . . .
C23 C24 C25 C26 -1.1(8) . . . .
C24 C25 C26 C18 -0.7(8) . . . .
C26 C18 C19 Ru1 -130.2(4) . . . .
C26 C18 C19 C20 148.0(5) . . . .
C27 C21 C22 C16 -173.4(4) . . . .
C27 C21 C22 C30 2.7(7) . . . .
C27 C28 C29 C30 3.7(8) . . . .
C28 C29 C30 C22 -3.0(8) . . . .
C31 N1 C16 C17 -79.7(5) . . . .
C31 N1 C16 C22 157.6(4) . . . .
C31 C32 C33 C34 58.1(6) . . . .
C32 C31 C36 N2 179.3(4) . . . .
C32 C31 C36 C35 54.6(6) . . . .
C32 C33 C34 C35 -56.3(6) . . . .
C33 C34 C35 C36 55.5(6) . . . .
C34 C35 C36 N2 -175.5(4) . . . .
C34 C35 C36 C31 -54.5(6) . . . .
C36 N2 C1 C2 -78.6(5) . . . .
C36 N2 C1 C7 157.7(4) . . . .
C36 C31 C32 C33 -56.9(6) . . . .
O1 C37 C38 C39 3.3(6) . . . .
C37 O1 C40 C39 -38.9(5) . . . .
C37 C38 C39 C40 -25.5(6) . . . .
C38 C39 C40 O1 40.3(5) . . . .
C40 O1 C37 C38 21.7(6) . . . .
